data_7026656
loop_
_publ_author_name
'Paredes, Paloma'
'L\'opez-Calzada, Angel'
'Miguel, Daniel'
'Villafa\~ne, Fernando'

_publ_section_title
;
 Tetranuclear organometallic complexes containing Mo2O4(2+) and
 allylmolybdenum(II) moieties.
;
_journal_issue 42
_journal_name_full 'Dalton transactions (Cambridge, England : 2003)'
_journal_page_first 10099
_journal_page_last 10104
_journal_paper_doi 10.1039/c0dt00570c
_journal_volume 39
_journal_year 2010
_chemical_formula_sum 'C17 H24 Mo N4 O4'
_chemical_formula_weight 444.34
_chemical_name_systematic
;
?
;
_space_group_IT_number 61
_symmetry_cell_setting orthorhombic
_symmetry_space_group_name_Hall '-P 2ac 2ab'
_symmetry_space_group_name_H-M 'P b c a'
_atom_sites_solution_hydrogens geom
_atom_sites_solution_primary direct
_atom_sites_solution_secondary difmap
_audit_creation_method SHELXL-97
_cell_angle_alpha 90.00
_cell_angle_beta 90.00
_cell_angle_gamma 90.00
_cell_formula_units_Z 8
_cell_length_a 8.6642(6)
_cell_length_b 19.3916(13)
_cell_length_c 24.0284(17)
_cell_measurement_reflns_used 867
_cell_measurement_temperature 295(2)
_cell_measurement_theta_max 23.262
_cell_measurement_theta_min 2.265
_cell_volume 4037.1(5)
_computing_cell_refinement 'Bruker SMART'
_computing_data_collection 'Bruker SMART'
_computing_data_reduction 'Bruker SHELXTL'
_computing_molecular_graphics 'Bruker SHELXTL'
_computing_publication_material 'Bruker SHELXTL'
_computing_structure_refinement 'SHELXL-97 (Sheldrick, 1997)'
_computing_structure_solution 'SHELXS-97 (Sheldrick, 1990)'
_diffrn_ambient_temperature 295(2)
_diffrn_measured_fraction_theta_full 1.000
_diffrn_measured_fraction_theta_max 1.000
_diffrn_measurement_device_type 'CCD area detector'
_diffrn_measurement_method 'phi and omega scans'
_diffrn_radiation_monochromator graphite
_diffrn_radiation_source 'fine-focus sealed tube'
_diffrn_radiation_type MoK\a
_diffrn_radiation_wavelength 0.71073
_diffrn_reflns_av_R_equivalents 0.0507
_diffrn_reflns_av_sigmaI/netI 0.0355
_diffrn_reflns_limit_h_max 9
_diffrn_reflns_limit_h_min -8
_diffrn_reflns_limit_k_max 21
_diffrn_reflns_limit_k_min -16
_diffrn_reflns_limit_l_max 24
_diffrn_reflns_limit_l_min -26
_diffrn_reflns_number 17090
_diffrn_reflns_theta_full 23.27
_diffrn_reflns_theta_max 23.27
_diffrn_reflns_theta_min 1.69
_exptl_absorpt_coefficient_mu 0.677
_exptl_absorpt_correction_T_max 1.000000
_exptl_absorpt_correction_T_min 0.832586
_exptl_absorpt_correction_type multi-scan
_exptl_absorpt_process_details SADABS
_exptl_crystal_colour YELLOW
_exptl_crystal_density_diffrn 1.462
_exptl_crystal_density_method 'not measured'
_exptl_crystal_description PLATE
_exptl_crystal_F_000 1824
_exptl_crystal_size_max 0.27
_exptl_crystal_size_mid 0.19
_exptl_crystal_size_min 0.04
_refine_diff_density_max 0.661
_refine_diff_density_min -0.230
_refine_diff_density_rms 0.058
_refine_ls_extinction_method none
_refine_ls_goodness_of_fit_ref 0.970
_refine_ls_hydrogen_treatment constr
_refine_ls_matrix_type full
_refine_ls_number_parameters 240
_refine_ls_number_reflns 2910
_refine_ls_number_restraints 0
_refine_ls_restrained_S_all 0.970
_refine_ls_R_factor_all 0.0523
_refine_ls_R_factor_gt 0.0330
_refine_ls_shift/su_max 0.002
_refine_ls_shift/su_mean 0.000
_refine_ls_structure_factor_coef Fsqd
_refine_ls_weighting_details 'calc w=1/[\s^2^(Fo^2^)+(0.0440P)^2^+0.0000P] where P=(Fo^2^+2Fc^2^)/3'
_refine_ls_weighting_scheme calc
_refine_ls_wR_factor_gt 0.0730
_refine_ls_wR_factor_ref 0.0786
_reflns_number_gt 2170
_reflns_number_total 2910
_reflns_threshold_expression >2sigma(I)
_cod_data_source_file c0dt00570c.txt
_cod_data_source_block Compound_1b_pp60bm
_cod_depositor_comments
;
The following automatic conversions were performed:

'_symmetry_cell_setting' value 'Orthorhombic' changed to
'orthorhombic' according to
/home/saulius/struct/CIF-dictionaries/cif_core.dic dictionary named
'cif_core.dic' version 2.4.2 from 2011-04-26.

Automatic conversion script
Id: cif_fix_values 1891 2012-01-12 08:04:46Z andrius 
;
_cod_original_sg_symbol_H-M Pbca
_cod_database_code 7026656

loop_
_symmetry_equiv_pos_as_xyz
'x, y, z'
'-x+1/2, -y, z+1/2'
'-x, y+1/2, -z+1/2'
'x+1/2, -y+1/2, -z'
'-x, -y, -z'
'x-1/2, y, -z-1/2'
'x, -y-1/2, z-1/2'
'-x-1/2, y-1/2, z'

loop_
_atom_site_label
_atom_site_type_symbol
_atom_site_fract_x
_atom_site_fract_y
_atom_site_fract_z
_atom_site_U_iso_or_equiv
_atom_site_adp_type
_atom_site_occupancy
_atom_site_symmetry_multiplicity
_atom_site_calc_flag
_atom_site_refinement_flags
Mo1 Mo 1.05893(3) 0.651875(15) 0.087379(13) 0.03070(13) Uani 1 1 d .
N1 N 0.9483(3) 0.75486(15) 0.10855(13) 0.0359(8) Uani 1 1 d .
N2 N 0.7933(3) 0.75501(14) 0.12006(13) 0.0332(8) Uani 1 1 d .
H2 H 0.7361 0.7188 0.1190 0.040 Uiso 1 1 calc R
N3 N 1.0373(4) 0.63527(16) 0.17966(14) 0.0420(8) Uani 1 1 d .
N4 N 0.9602(4) 0.57844(18) 0.19722(15) 0.0524(9) Uani 1 1 d .
H4 H 0.9100 0.5512 0.1756 0.063 Uiso 1 1 calc R
C1 C 1.1528(5) 0.5609(2) 0.08597(17) 0.0398(10) Uani 1 1 d .
O1 O 1.2151(4) 0.50818(15) 0.08549(14) 0.0670(9) Uani 1 1 d .
C2 C 1.2752(5) 0.6751(2) 0.09361(17) 0.0433(10) Uani 1 1 d .
O2 O 1.4073(3) 0.68519(17) 0.09679(14) 0.0636(9) Uani 1 1 d .
C3 C 1.1359(5) 0.7137(2) 0.00887(17) 0.0527(12) Uani 1 1 d .
H3A H 1.1177 0.7631 0.0092 0.063 Uiso 1 1 calc R
H3B H 1.2328 0.7004 -0.0083 0.063 Uiso 1 1 calc R
C4 C 1.0087(5) 0.6713(2) -0.00096(17) 0.0443(10) Uani 1 1 d .
H4A H 0.9092 0.6899 -0.0133 0.053 Uiso 1 1 calc R
C5 C 1.0382(5) 0.5999(2) 0.00070(17) 0.0513(11) Uani 1 1 d .
H5A H 1.1331 0.5840 -0.0165 0.062 Uiso 1 1 calc R
H5B H 0.9509 0.5694 -0.0051 0.062 Uiso 1 1 calc R
O6 O 0.8107(3) 0.62195(13) 0.08841(11) 0.0410(6) Uani 1 1 d .
C6 C 0.7513(4) 0.5614(2) 0.0882(2) 0.0488(11) Uani 1 1 d .
O7 O 0.8035(4) 0.51253(16) 0.11565(16) 0.0787(11) Uani 1 1 d .
C7 C 0.6134(5) 0.5507(2) 0.0519(2) 0.0686(15) Uani 1 1 d .
H7A H 0.6457 0.5475 0.0138 0.103 Uiso 1 1 calc R
H7B H 0.5439 0.5890 0.0561 0.103 Uiso 1 1 calc R
H7C H 0.5619 0.5089 0.0625 0.103 Uiso 1 1 calc R
C11 C 0.7408(4) 0.8183(2) 0.13321(16) 0.0376(10) Uani 1 1 d .
C12 C 0.8643(5) 0.8609(2) 0.13107(18) 0.0486(11) Uani 1 1 d .
H12 H 0.8646 0.9081 0.1382 0.058 Uiso 1 1 calc R
C13 C 0.9915(5) 0.8205(2) 0.11612(19) 0.0440(11) Uani 1 1 d .
C14 C 0.5747(4) 0.8322(2) 0.14628(19) 0.0555(12) Uani 1 1 d .
H14A H 0.5633 0.8399 0.1855 0.083 Uiso 1 1 calc R
H14B H 0.5133 0.7933 0.1353 0.083 Uiso 1 1 calc R
H14C H 0.5411 0.8724 0.1263 0.083 Uiso 1 1 calc R
C15 C 1.1547(5) 0.8442(2) 0.1079(2) 0.0679(15) Uani 1 1 d .
H15A H 1.2179 0.8057 0.0975 0.102 Uiso 1 1 calc R
H15B H 1.1928 0.8637 0.1420 0.102 Uiso 1 1 calc R
H15C H 1.1579 0.8784 0.0791 0.102 Uiso 1 1 calc R
C21 C 1.1005(5) 0.6623(2) 0.22585(18) 0.0528(12) Uani 1 1 d .
C22 C 1.0601(6) 0.6225(3) 0.2715(2) 0.0709(15) Uani 1 1 d .
H22 H 1.0883 0.6305 0.3082 0.085 Uiso 1 1 calc R
C23 C 0.9718(5) 0.5698(3) 0.2525(2) 0.0638(14) Uani 1 1 d .
C24 C 1.1957(6) 0.7263(2) 0.2246(2) 0.0745(15) Uani 1 1 d .
H24A H 1.2646 0.7246 0.1933 0.112 Uiso 1 1 calc R
H24B H 1.2545 0.7296 0.2583 0.112 Uiso 1 1 calc R
H24C H 1.1294 0.7657 0.2213 0.112 Uiso 1 1 calc R
C25 C 0.8933(7) 0.5097(3) 0.2800(3) 0.105(2) Uani 1 1 d .
H25A H 0.8357 0.4843 0.2528 0.158 Uiso 1 1 calc R
H25B H 0.8245 0.5262 0.3084 0.158 Uiso 1 1 calc R
H25C H 0.9695 0.4801 0.2965 0.158 Uiso 1 1 calc R

loop_
_atom_site_aniso_label
_atom_site_aniso_U_11
_atom_site_aniso_U_22
_atom_site_aniso_U_33
_atom_site_aniso_U_23
_atom_site_aniso_U_13
_atom_site_aniso_U_12
Mo1 0.03468(19) 0.02678(19) 0.0307(2) -0.00180(15) 0.00101(16) 0.00098(15)
N1 0.0319(17) 0.0308(18) 0.045(2) -0.0015(14) 0.0017(15) 0.0001(14)
N2 0.0325(18) 0.0296(18) 0.037(2) -0.0039(14) 0.0013(15) -0.0021(14)
N3 0.043(2) 0.047(2) 0.036(2) 0.0020(16) 0.0011(17) 0.0042(16)
N4 0.051(2) 0.061(2) 0.045(2) 0.0124(18) 0.0020(19) 0.0020(19)
C1 0.044(2) 0.034(2) 0.042(3) -0.003(2) -0.003(2) -0.0003(19)
O1 0.078(2) 0.0421(18) 0.081(3) -0.0045(17) -0.0070(19) 0.0203(17)
C2 0.052(3) 0.037(2) 0.041(3) -0.0078(19) 0.004(2) 0.0077(19)
O2 0.0327(18) 0.069(2) 0.089(3) -0.0106(18) 0.0005(16) -0.0027(15)
C3 0.067(3) 0.052(3) 0.039(3) 0.007(2) 0.017(2) -0.003(2)
C4 0.051(2) 0.050(3) 0.032(3) 0.0073(19) -0.003(2) 0.005(2)
C5 0.062(3) 0.053(3) 0.039(3) -0.013(2) 0.003(2) -0.001(2)
O6 0.0344(14) 0.0317(14) 0.0568(19) -0.0036(13) 0.0017(13) -0.0069(12)
C6 0.039(2) 0.048(3) 0.059(3) -0.010(3) 0.006(2) -0.007(2)
O7 0.098(3) 0.041(2) 0.097(3) 0.0117(19) -0.023(2) -0.0214(19)
C7 0.051(3) 0.068(3) 0.087(4) -0.024(3) 0.001(3) -0.013(2)
C11 0.041(2) 0.037(2) 0.034(3) -0.0015(18) -0.0038(19) 0.0074(19)
C12 0.049(2) 0.030(2) 0.067(3) -0.007(2) -0.007(2) 0.0058(19)
C13 0.043(2) 0.028(2) 0.061(3) -0.003(2) 0.002(2) -0.0014(19)
C14 0.047(2) 0.061(3) 0.059(3) -0.010(2) 0.005(2) 0.012(2)
C15 0.051(3) 0.041(3) 0.112(4) -0.012(3) 0.008(3) -0.012(2)
C21 0.054(3) 0.069(3) 0.035(3) -0.007(2) -0.002(2) 0.020(2)
C22 0.075(3) 0.103(4) 0.035(3) -0.003(3) -0.007(3) 0.023(3)
C23 0.058(3) 0.091(4) 0.042(3) 0.029(3) 0.014(3) 0.026(3)
C24 0.084(4) 0.079(4) 0.060(4) -0.027(3) -0.017(3) 0.003(3)
C25 0.103(5) 0.125(5) 0.088(5) 0.066(4) 0.025(4) 0.012(4)

loop_
_atom_type_symbol
_atom_type_description
_atom_type_scat_dispersion_real
_atom_type_scat_dispersion_imag
_atom_type_scat_source
C C 0.0033 0.0016 'International Tables Vol C Tables 4.2.6.8 and 6.1.1.4'
H H 0.0000 0.0000 'International Tables Vol C Tables 4.2.6.8 and 6.1.1.4'
N N 0.0061 0.0033 'International Tables Vol C Tables 4.2.6.8 and 6.1.1.4'
O O 0.0106 0.0060 'International Tables Vol C Tables 4.2.6.8 and 6.1.1.4'
Mo Mo -1.6832 0.6857 'International Tables Vol C Tables 4.2.6.8 and 6.1.1.4'

loop_
_geom_angle_atom_site_label_1
_geom_angle_atom_site_label_2
_geom_angle_atom_site_label_3
_geom_angle
C2 Mo1 C1 78.88(16)
C2 Mo1 C4 103.10(16)
C1 Mo1 C4 102.80(16)
C2 Mo1 O6 174.68(14)
C1 Mo1 O6 99.66(13)
C4 Mo1 O6 82.20(13)
C2 Mo1 N3 92.17(15)
C1 Mo1 N3 85.53(14)
C4 Mo1 N3 163.70(14)
O6 Mo1 N3 82.60(11)
C2 Mo1 N1 100.76(13)
C1 Mo1 N1 168.03(14)
C4 Mo1 N1 88.98(13)
O6 Mo1 N1 79.59(9)
N3 Mo1 N1 82.52(11)
C2 Mo1 C5 104.23(16)
C1 Mo1 C5 67.81(16)
C4 Mo1 C5 36.20(14)
O6 Mo1 C5 79.75(13)
N3 Mo1 C5 144.71(14)
N1 Mo1 C5 123.37(13)
C2 Mo1 C3 70.47(17)
C1 Mo1 C3 109.45(16)
C4 Mo1 C3 35.72(14)
O6 Mo1 C3 114.77(13)
N3 Mo1 C3 153.50(14)
N1 Mo1 C3 81.37(13)
C5 Mo1 C3 61.31(15)
C13 N1 N2 104.1(3)
C13 N1 Mo1 138.4(3)
N2 N1 Mo1 117.4(2)
C11 N2 N1 112.3(3)
C21 N3 N4 105.1(4)
C21 N3 Mo1 136.4(3)
N4 N3 Mo1 117.7(3)
C23 N4 N3 111.8(4)
O1 C1 Mo1 176.9(3)
O2 C2 Mo1 176.1(4)
C4 C3 Mo1 66.9(2)
C3 C4 C5 115.6(4)
C3 C4 Mo1 77.4(2)
C5 C4 Mo1 76.6(2)
C4 C5 Mo1 67.2(2)
C6 O6 Mo1 128.8(2)
O7 C6 O6 123.5(4)
O7 C6 C7 119.8(4)
O6 C6 C7 116.7(4)
N2 C11 C12 106.3(3)
N2 C11 C14 122.6(4)
C12 C11 C14 131.1(4)
C11 C12 C13 106.9(3)
N1 C13 C12 110.3(4)
N1 C13 C15 122.5(4)
C12 C13 C15 127.2(4)
N3 C21 C22 109.5(4)
N3 C21 C24 122.2(4)
C22 C21 C24 128.3(4)
C23 C22 C21 107.3(5)
N4 C23 C22 106.3(4)
N4 C23 C25 119.8(5)
C22 C23 C25 133.9(5)

loop_
_geom_bond_atom_site_label_1
_geom_bond_atom_site_label_2
_geom_bond_distance
Mo1 C2 1.933(4)
Mo1 C1 1.943(4)
Mo1 C4 2.199(4)
Mo1 O6 2.228(2)
Mo1 N3 2.248(3)
Mo1 N1 2.273(3)
Mo1 C5 2.321(4)
Mo1 C3 2.333(4)
N1 C13 1.340(5)
N1 N2 1.371(4)
N2 C11 1.346(4)
N3 C21 1.344(5)
N3 N4 1.356(4)
N4 C23 1.343(5)
C1 O1 1.156(4)
C2 O2 1.164(4)
C3 C4 1.396(5)
C4 C5 1.409(6)
O6 C6 1.282(5)
C6 O7 1.240(5)
C6 C7 1.495(6)
C11 C12 1.353(5)
C11 C14 1.497(5)
C12 C13 1.399(6)
C13 C15 1.500(6)
C21 C22 1.385(6)
C21 C24 1.490(6)
C22 C23 1.355(7)
C23 C25 1.504(7)
